data_2228500
loop_
_publ_author_name
'Lei, Ke-Wei'
'Xia, Dong-Guo'
'Li, Jie'
'Su, Zheng-Yu'

_publ_section_title
;
 Bis[\m-3-(1<i>H</i>-benzimidazol-2-yl)benzoato]dicopper(I)
;
_journal_coeditor_code OM2365
_journal_issue 12
_journal_name_full 'Acta Crystallographica Section E'
_journal_page_first m1582
_journal_paper_doi 10.1107/S1600536810046040
_journal_volume 66
_journal_year 2010
_chemical_formula_iupac '[Cu2 (C14 H9 N2 O2)2]'
_chemical_formula_moiety 'C28 H18 Cu2 N4 O4'
_chemical_formula_sum 'C28 H18 Cu2 N4 O4'
_chemical_formula_weight 601.54
_chemical_name_systematic
;
Bis[\m-3-(1<i>H</i>-benzimidazol-2-yl)benzoato]dicopper(I)
;
_space_group_IT_number 14
_symmetry_cell_setting monoclinic
_symmetry_space_group_name_Hall '-P 2ybc'
_symmetry_space_group_name_H-M 'P 1 21/c 1'
_atom_sites_solution_hydrogens geom
_atom_sites_solution_primary direct
_atom_sites_solution_secondary difmap
_audit_creation_method SHELXL-97
_cell_angle_alpha 90.00
_cell_angle_beta 103.643(12)
_cell_angle_gamma 90.00
_cell_formula_units_Z 2
_cell_length_a 4.875(2)
_cell_length_b 13.417(7)
_cell_length_c 18.130(9)
_cell_measurement_reflns_used 1146
_cell_measurement_temperature 296(2)
_cell_measurement_theta_max 21.67
_cell_measurement_theta_min 2.31
_cell_volume 1152.4(10)
_computing_cell_refinement 'SAINT (Bruker, 2007)'
_computing_data_collection 'APEX2 (Bruker, 2007)'
_computing_data_reduction 'SAINT (Bruker, 2007)'
_computing_molecular_graphics 'SHELXTL (Sheldrick, 2008)'
_computing_publication_material 'SHELXL97 (Sheldrick, 2008)'
_computing_structure_refinement 'SHELXL97 (Sheldrick, 2008)'
_computing_structure_solution 'SHELXS97 (Sheldrick, 2008)'
_diffrn_ambient_temperature 296(2)
_diffrn_measured_fraction_theta_full 0.994
_diffrn_measured_fraction_theta_max 0.994
_diffrn_measurement_device_type 'Bruker SMART APEXII'
_diffrn_measurement_method '\f and \w scans'
_diffrn_radiation_monochromator graphite
_diffrn_radiation_source 'fine-focus sealed tube'
_diffrn_radiation_type MoK\a
_diffrn_radiation_wavelength 0.71073
_diffrn_reflns_av_R_equivalents 0.1072
_diffrn_reflns_av_sigmaI/netI 0.1099
_diffrn_reflns_limit_h_max 4
_diffrn_reflns_limit_h_min -5
_diffrn_reflns_limit_k_max 15
_diffrn_reflns_limit_k_min -15
_diffrn_reflns_limit_l_max 21
_diffrn_reflns_limit_l_min -21
_diffrn_reflns_number 7794
_diffrn_reflns_theta_full 24.99
_diffrn_reflns_theta_max 24.99
_diffrn_reflns_theta_min 2.31
_exptl_absorpt_coefficient_mu 1.892
_exptl_absorpt_correction_T_max 0.473
_exptl_absorpt_correction_T_min 0.387
_exptl_absorpt_correction_type multi-scan
_exptl_absorpt_process_details '(SADABS; Sheldrick, 2000)'
_exptl_crystal_colour brown
_exptl_crystal_density_diffrn 1.734
_exptl_crystal_density_method 'not measured'
_exptl_crystal_description block
_exptl_crystal_F_000 608
_exptl_crystal_size_max 0.523
_exptl_crystal_size_mid 0.437
_exptl_crystal_size_min 0.396
_refine_diff_density_max 0.691
_refine_diff_density_min -0.621
_refine_ls_extinction_method none
_refine_ls_goodness_of_fit_ref 1.006
_refine_ls_hydrogen_treatment constr
_refine_ls_matrix_type full
_refine_ls_number_parameters 172
_refine_ls_number_reflns 2013
_refine_ls_number_restraints 0
_refine_ls_restrained_S_all 1.006
_refine_ls_R_factor_all 0.1355
_refine_ls_R_factor_gt 0.0561
_refine_ls_shift/su_max 0.000
_refine_ls_shift/su_mean 0.000
_refine_ls_structure_factor_coef Fsqd
_refine_ls_weighting_details 'calc w=1/[\s^2^(Fo^2^)+(0.0617P)^2^+0.5546P] where P=(Fo^2^+2Fc^2^)/3'
_refine_ls_weighting_scheme calc
_refine_ls_wR_factor_gt 0.1135
_refine_ls_wR_factor_ref 0.1483
_reflns_number_gt 1083
_reflns_number_total 2013
_reflns_threshold_expression I>2sigma(I)
_cod_data_source_file om2365.cif
_cod_data_source_block I
_cod_original_sg_symbol_H-M 'P 21/c'
_cod_database_code 2228500
_cod_database_fobs_code 2228500

loop_
_symmetry_equiv_pos_as_xyz
'x, y, z'
'-x, y+1/2, -z+1/2'
'-x, -y, -z'
'x, -y-1/2, z-1/2'

loop_
_atom_site_type_symbol
_atom_site_label
_atom_site_fract_x
_atom_site_fract_y
_atom_site_fract_z
_atom_site_U_iso_or_equiv
_atom_site_adp_type
_atom_site_calc_flag
_atom_site_refinement_flags
_atom_site_occupancy
_atom_site_disorder_assembly
_atom_site_disorder_group
Cu Cu1 0.09380(19) 0.62278(7) 0.49047(4) 0.0455(3) Uani d . 1 . .
O O1 0.0431(11) 0.6329(4) 0.3136(3) 0.0546(13) Uani d . 1 . .
O O2 0.2212(11) 0.5488(4) 0.4211(2) 0.0528(14) Uani d . 1 . .
N N1 1.0395(10) 0.2257(4) 0.3273(3) 0.0336(13) Uani d . 1 . .
H H1 0.9989 0.2078 0.2804 0.040 Uiso calc R 1 . .
N N2 1.0206(11) 0.3061(4) 0.4335(3) 0.0340(13) Uani d . 1 . .
C C1 1.4326(14) 0.2163(5) 0.5182(4) 0.0433(18) Uani d . 1 . .
H H1A 1.4275 0.2497 0.5628 0.052 Uiso calc R 1 . .
C C2 1.6298(14) 0.1429(6) 0.5170(4) 0.051(2) Uani d . 1 . .
H H2 1.7583 0.1263 0.5620 0.061 Uiso calc R 1 . .
C C3 1.6418(15) 0.0926(5) 0.4499(5) 0.053(2) Uani d . 1 . .
H H3 1.7786 0.0438 0.4516 0.064 Uiso calc R 1 . .
C C4 1.4583(14) 0.1134(5) 0.3825(4) 0.0433(18) Uani d . 1 . .
H H4 1.4664 0.0801 0.3381 0.052 Uiso calc R 1 . .
C C5 1.2557(13) 0.1879(5) 0.3836(4) 0.0363(16) Uani d . 1 . .
C C6 1.2412(13) 0.2388(5) 0.4501(4) 0.0343(16) Uani d . 1 . .
C C7 0.9009(13) 0.2964(5) 0.3587(3) 0.0339(16) Uani d . 1 . .
C C8 0.6567(13) 0.3523(4) 0.3147(3) 0.0317(16) Uani d . 1 . .
C C9 0.5412(14) 0.3314(5) 0.2385(4) 0.0407(17) Uani d . 1 . .
H H9 0.6192 0.2812 0.2145 0.049 Uiso calc R 1 . .
C C10 0.3124(14) 0.3844(5) 0.1981(4) 0.0472(19) Uani d . 1 . .
H H10 0.2345 0.3689 0.1475 0.057 Uiso calc R 1 . .
C C11 0.1979(14) 0.4609(5) 0.2330(4) 0.0419(18) Uani d . 1 . .
H H11 0.0468 0.4978 0.2053 0.050 Uiso calc R 1 . .
C C12 0.3074(13) 0.4824(4) 0.3086(3) 0.0311(15) Uani d . 1 . .
C C13 0.5339(13) 0.4285(5) 0.3486(4) 0.0347(16) Uani d . 1 . .
H H13 0.6073 0.4432 0.3996 0.042 Uiso calc R 1 . .
C C14 0.1782(14) 0.5627(5) 0.3490(4) 0.0378(17) Uani d . 1 . .

loop_
_atom_site_aniso_label
_atom_site_aniso_U_11
_atom_site_aniso_U_22
_atom_site_aniso_U_33
_atom_site_aniso_U_12
_atom_site_aniso_U_13
_atom_site_aniso_U_23
Cu1 0.0639(6) 0.0446(6) 0.0288(5) 0.0096(5) 0.0128(4) -0.0037(4)
O1 0.075(4) 0.049(3) 0.042(3) 0.021(3) 0.018(3) 0.008(2)
O2 0.083(4) 0.050(3) 0.026(3) 0.022(3) 0.014(2) 0.002(2)
N1 0.035(3) 0.036(3) 0.031(3) 0.002(3) 0.009(3) -0.002(3)
N2 0.045(3) 0.032(3) 0.027(3) 0.000(3) 0.012(3) 0.000(2)
C1 0.050(4) 0.042(4) 0.039(4) -0.008(4) 0.012(3) 0.005(3)
C2 0.039(4) 0.053(5) 0.054(5) -0.005(4) -0.002(4) 0.017(4)
C3 0.046(5) 0.039(5) 0.077(6) 0.009(4) 0.019(4) 0.008(4)
C4 0.048(4) 0.038(4) 0.047(4) -0.002(4) 0.018(3) -0.001(4)
C5 0.034(4) 0.035(4) 0.043(4) -0.002(3) 0.018(3) 0.004(3)
C6 0.032(4) 0.040(4) 0.031(4) 0.003(3) 0.009(3) 0.003(3)
C7 0.039(4) 0.033(4) 0.031(4) -0.007(3) 0.012(3) 0.005(3)
C8 0.035(4) 0.029(4) 0.032(4) -0.003(3) 0.012(3) 0.004(3)
C9 0.046(4) 0.046(4) 0.031(4) 0.006(4) 0.009(3) -0.009(3)
C10 0.054(5) 0.060(5) 0.026(4) 0.006(4) 0.009(3) -0.013(4)
C11 0.045(4) 0.048(5) 0.032(4) 0.002(4) 0.009(3) 0.003(3)
C12 0.039(4) 0.031(4) 0.026(3) 0.001(3) 0.013(3) -0.001(3)
C13 0.044(4) 0.031(4) 0.029(4) -0.002(3) 0.010(3) -0.004(3)
C14 0.048(4) 0.036(4) 0.031(4) -0.001(4) 0.011(3) 0.001(3)

loop_
_atom_type_symbol
_atom_type_description
_atom_type_scat_dispersion_real
_atom_type_scat_dispersion_imag
_atom_type_scat_source
C C 0.0033 0.0016 'International Tables Vol C Tables 4.2.6.8 and 6.1.1.4'
H H 0.0000 0.0000 'International Tables Vol C Tables 4.2.6.8 and 6.1.1.4'
Cu Cu 0.3201 1.2651 'International Tables Vol C Tables 4.2.6.8 and 6.1.1.4'
N N 0.0061 0.0033 'International Tables Vol C Tables 4.2.6.8 and 6.1.1.4'
O O 0.0106 0.0060 'International Tables Vol C Tables 4.2.6.8 and 6.1.1.4'

loop_
_geom_angle_atom_site_label_1
_geom_angle_atom_site_label_2
_geom_angle_atom_site_label_3
_geom_angle_site_symmetry_1
_geom_angle_site_symmetry_3
_geom_angle
_geom_angle_publ_flag
O2 Cu1 N2 . 3_666 176.3(2) y
C14 O2 Cu1 . . 128.4(4) y
C7 N1 C5 . . 108.3(5) ?
C7 N1 H1 . . 125.9 ?
C5 N1 H1 . . 125.9 ?
C7 N2 C6 . . 106.6(5) ?
C7 N2 Cu1 . 3_666 131.1(5) ?
C6 N2 Cu1 . 3_666 121.7(4) ?
C2 C1 C6 . . 117.7(7) ?
C2 C1 H1A . . 121.2 ?
C6 C1 H1A . . 121.2 ?
C1 C2 C3 . . 121.8(7) ?
C1 C2 H2 . . 119.1 ?
C3 C2 H2 . . 119.1 ?
C4 C3 C2 . . 121.7(7) ?
C4 C3 H3 . . 119.1 ?
C2 C3 H3 . . 119.1 ?
C3 C4 C5 . . 116.6(7) ?
C3 C4 H4 . . 121.7 ?
C5 C4 H4 . . 121.7 ?
N1 C5 C6 . . 105.8(6) ?
N1 C5 C4 . . 131.8(6) ?
C6 C5 C4 . . 122.4(6) ?
N2 C6 C1 . . 131.2(6) ?
N2 C6 C5 . . 109.0(5) ?
C1 C6 C5 . . 119.8(6) ?
N2 C7 N1 . . 110.3(5) ?
N2 C7 C8 . . 126.8(6) ?
N1 C7 C8 . . 122.9(5) ?
C9 C8 C13 . . 117.9(6) ?
C9 C8 C7 . . 121.5(6) ?
C13 C8 C7 . . 120.6(6) ?
C10 C9 C8 . . 120.7(6) ?
C10 C9 H9 . . 119.7 ?
C8 C9 H9 . . 119.7 ?
C9 C10 C11 . . 120.1(6) ?
C9 C10 H10 . . 120.0 ?
C11 C10 H10 . . 120.0 ?
C12 C11 C10 . . 120.2(6) ?
C12 C11 H11 . . 119.9 ?
C10 C11 H11 . . 119.9 ?
C13 C12 C11 . . 119.3(6) ?
C13 C12 C14 . . 119.4(5) ?
C11 C12 C14 . . 121.3(6) ?
C12 C13 C8 . . 121.8(6) ?
C12 C13 H13 . . 119.1 ?
C8 C13 H13 . . 119.1 ?
O1 C14 O2 . . 125.2(6) ?
O1 C14 C12 . . 121.2(6) ?
O2 C14 C12 . . 113.6(6) ?

loop_
_geom_bond_atom_site_label_1
_geom_bond_atom_site_label_2
_geom_bond_site_symmetry_2
_geom_bond_distance
_geom_bond_publ_flag
Cu1 O2 . 1.823(5) y
Cu1 N2 3_666 1.867(5) y
O1 C14 . 1.239(8) ?
O2 C14 . 1.287(7) ?
N1 C7 . 1.366(8) y
N1 C5 . 1.379(8) y
N1 H1 . 0.8600 ?
N2 C7 . 1.349(8) y
N2 C6 . 1.382(8) y
N2 Cu1 3_666 1.867(5) ?
C1 C2 . 1.380(9) ?
C1 C6 . 1.394(9) ?
C1 H1A . 0.9300 ?
C2 C3 . 1.405(11) ?
C2 H2 . 0.9300 ?
C3 C4 . 1.363(10) ?
C3 H3 . 0.9300 ?
C4 C5 . 1.408(9) ?
C4 H4 . 0.9300 ?
C5 C6 . 1.402(9) ?
C7 C8 . 1.472(8) ?
C8 C9 . 1.393(9) ?
C8 C13 . 1.399(9) ?
C9 C10 . 1.378(9) ?
C9 H9 . 0.9300 ?
C10 C11 . 1.391(9) ?
C10 H10 . 0.9300 ?
C11 C12 . 1.378(8) ?
C11 H11 . 0.9300 ?
C12 C13 . 1.375(8) ?
C12 C14 . 1.520(9) ?
C13 H13 . 0.9300 ?

loop_
_geom_hbond_atom_site_label_D
_geom_hbond_atom_site_label_H
_geom_hbond_atom_site_label_A
_geom_hbond_site_symmetry_A
_geom_hbond_distance_DH
_geom_hbond_distance_HA
_geom_hbond_distance_DA
_geom_hbond_angle_DHA
N1 H1 O1 2_645 0.86 1.95 2.783(7) 164.0

loop_
_geom_torsion_atom_site_label_1
_geom_torsion_atom_site_label_2
_geom_torsion_atom_site_label_3
_geom_torsion_atom_site_label_4
_geom_torsion_site_symmetry_1
_geom_torsion_site_symmetry_2
_geom_torsion_site_symmetry_3
_geom_torsion_site_symmetry_4
_geom_torsion
_geom_torsion_publ_flag
N2 Cu1 O2 C14 3_666 . . . -169(3) ?
C6 C1 C2 C3 . . . . 0.6(10) ?
C1 C2 C3 C4 . . . . -0.3(11) ?
C2 C3 C4 C5 . . . . -0.1(10) ?
C7 N1 C5 C6 . . . . 0.0(7) ?
C7 N1 C5 C4 . . . . 179.0(7) ?
C3 C4 C5 N1 . . . . -178.7(7) ?
C3 C4 C5 C6 . . . . 0.1(10) ?
C7 N2 C6 C1 . . . . -179.1(7) ?
Cu1 N2 C6 C1 3_666 . . . -6.9(10) ?
C7 N2 C6 C5 . . . . 0.4(7) ?
Cu1 N2 C6 C5 3_666 . . . 172.5(4) ?
C2 C1 C6 N2 . . . . 178.8(6) ?
C2 C1 C6 C5 . . . . -0.6(10) ?
N1 C5 C6 N2 . . . . -0.2(7) ?
C4 C5 C6 N2 . . . . -179.3(5) ?
N1 C5 C6 C1 . . . . 179.3(6) ?
C4 C5 C6 C1 . . . . 0.2(10) ?
C6 N2 C7 N1 . . . . -0.4(7) ?
Cu1 N2 C7 N1 3_666 . . . -171.5(4) ?
C6 N2 C7 C8 . . . . 179.7(6) ?
Cu1 N2 C7 C8 3_666 . . . 8.6(10) ?
C5 N1 C7 N2 . . . . 0.2(7) ?
C5 N1 C7 C8 . . . . -179.8(5) ?
N2 C7 C8 C9 . . . . -176.0(6) ?
N1 C7 C8 C9 . . . . 4.1(9) ?
N2 C7 C8 C13 . . . . 4.1(10) ?
N1 C7 C8 C13 . . . . -175.8(6) ?
C13 C8 C9 C10 . . . . -0.2(10) ?
C7 C8 C9 C10 . . . . 180.0(6) ?
C8 C9 C10 C11 . . . . 1.3(11) ?
C9 C10 C11 C12 . . . . -1.8(10) ?
C10 C11 C12 C13 . . . . 1.1(10) ?
C10 C11 C12 C14 . . . . -177.3(6) ?
C11 C12 C13 C8 . . . . 0.0(10) ?
C14 C12 C13 C8 . . . . 178.5(6) ?
C9 C8 C13 C12 . . . . -0.5(9) ?
C7 C8 C13 C12 . . . . 179.4(6) ?
Cu1 O2 C14 O1 . . . . 1.9(11) ?
Cu1 O2 C14 C12 . . . . -177.3(4) ?
C13 C12 C14 O1 . . . . 156.2(6) ?
C11 C12 C14 O1 . . . . -25.4(10) ?
C13 C12 C14 O2 . . . . -24.5(9) ?
C11 C12 C14 O2 . . . . 153.9(7) ?
